data_7119760
loop_
_publ_author_name
'Yogendra, S.'
'Hennersdorf, F.'
'Bauz\'a, A'
'Frontera, A.'
'Fischer, R.'
'Weigand, J. J.'

_publ_section_title
;
 Carbodiphosphorane mediated synthesis of a triflyloxyphosphonium dication
 and its reactivity towards nucleophiles.
;
_journal_issue 20
_journal_name_full 'Chemical communications (Cambridge, England)'
_journal_page_first 2954
_journal_page_last 2957
_journal_paper_doi 10.1039/c7cc00982h
_journal_volume 53
_journal_year 2017
_chemical_formula_moiety 'C50 H40 N P3, 2(C F3 O3 S), C3 H2 F'
_chemical_formula_sum 'C55 H42 F7 N O6 P3 S2'
_chemical_formula_weight 1102.92
_space_group_crystal_system orthorhombic
_space_group_IT_number 56
_space_group_name_Hall '-P 2ab 2ac'
_space_group_name_H-M_alt 'P c c n'
_symmetry_space_group_name_Hall '-P 2ab 2ac'
_symmetry_space_group_name_H-M 'P c c n'
_atom_sites_solution_hydrogens geom
_audit_creation_date 2016-01-04
_audit_creation_method
;
Olex2 1.2
(compiled 2015.09.30 svn.r3233 for OlexSys, GUI svn.r5103)
;
_audit_update_record
;
2016-11-15 deposited with the CCDC.
2017-02-10 downloaded from the CCDC.
;
_cell_angle_alpha 90
_cell_angle_beta 90
_cell_angle_gamma 90
_cell_formula_units_Z 8
_cell_length_a 17.93704(9)
_cell_length_b 30.59463(14)
_cell_length_c 18.10622(9)
_cell_measurement_reflns_used 60577
_cell_measurement_temperature 100(2)
_cell_measurement_theta_max 76.4070
_cell_measurement_theta_min 3.7340
_cell_volume 9936.28(8)
_computing_cell_refinement 'CrysAlisPro 1.171.38.41 (Rigaku OD, 2015)'
_computing_data_collection 'CrysAlisPro 1.171.38.41 (Rigaku OD, 2015)'
_computing_data_reduction 'CrysAlisPro 1.171.38.41 (Rigaku OD, 2015)'
_computing_molecular_graphics 'Olex2 (Dolomanov et al., 2009)'
_computing_publication_material 'Olex2 (Dolomanov et al., 2009)'
_computing_structure_refinement 'ShelXL (Sheldrick, 2015)'
_computing_structure_solution 'ShelXT (Sheldrick, 2015)'
_diffrn_ambient_temperature 100.0
_diffrn_detector 'CCD plate'
_diffrn_detector_area_resol_mean 5.2850
_diffrn_detector_type AtlasS2
_diffrn_measured_fraction_theta_full 1.000
_diffrn_measured_fraction_theta_max 0.998
_diffrn_measurement_details
;
List of Runs (angles in degrees, time in seconds):

  # Type    Start    End  Width  t~exp~   \w     \q     \k     \f   Frames
#--------------------------------------------------------------------------
  1  \w    -55.00  32.00   1.00    2.60    --  -38.50  57.00 -60.00   87
  2  \w     45.00  87.00   1.00    2.60    --   42.50-125.00-180.00   42
  3  \w     44.00  81.00   1.00   10.40    --  111.00 -61.00-120.00   37
  4  \w    100.00 135.00   1.00   10.40    --  111.00 -61.00-120.00   35
  5  \w     82.00 130.00   1.00   10.40    --  111.00 -77.00 -60.00   48
  6  \w     83.00 120.00   1.00   10.40    --  111.00-125.00 -30.00   37
  7  \w     84.00 109.00   1.00   10.40    --  111.00 -94.00 -60.00   25
  8  \w     66.00 120.00   1.00   10.40    --  111.00-125.00-150.00   54
  9  \w     57.00  94.00   1.00    2.60    --   42.50-125.00 -30.00   37
 10  \w     55.00  83.00   1.00   10.40    --  111.00-125.00  60.00   28
 11  \w     93.00 118.00   1.00   10.40    --  111.00-125.00  60.00   25
 12  \w     77.00 121.00   1.00   10.40    --  111.00-125.00 120.00   44
 13  \w    114.00 139.00   1.00   10.40    --  111.00 -61.00  90.00   25
 14  \w     87.00 176.00   1.00   10.40    --  111.00  30.00 -30.00   89
 15  \w    132.00 158.00   1.00   10.40    --  111.00  45.00 -90.00   26
 16  \w    129.00 174.00   1.00   10.40    --  111.00  45.00   0.00   45
 17  \w    127.00 153.00   1.00   10.40    --  111.00 125.00   0.00   26
 18  \w     90.00 116.00   1.00   10.40    --  111.00  45.00   0.00   26
 19  \w     88.00 176.00   1.00   10.40    --  111.00  30.00  30.00   88
 20  \w     90.00 170.00   1.00   10.40    --  111.00  45.00  60.00   80
 21  \w     87.00 166.00   1.00   10.40    --  111.00  30.00 120.00   79
 22  \w     76.00 109.00   1.00   10.40    --  111.00 -94.00  90.00   33
 23  \w     61.00  87.00   1.00   10.40    --  111.00 -61.00  90.00   26
 24  \w     52.00 123.00   1.00   10.40    --  111.00 -30.00  60.00   71
 25  \w     50.00  94.00   1.00   10.40    --  111.00 -61.00  30.00   44
 26  \w     43.00  74.00   1.00   10.40    --  111.00 -77.00 -60.00   31
 27  \w     39.00 110.00   1.00   10.40    --  111.00-125.00-120.00   71
 28  \w     54.00 100.00   1.00   10.40    --  111.00-125.00 -90.00   46
 29  \w     39.00 120.00   1.00   10.40    --  111.00-125.00 -60.00   81
 30  \w     45.00  71.00   1.00   10.40    --  111.00 -94.00  90.00   26
 31  \w     43.00  89.00   1.00   10.40    --  111.00 -94.00 120.00   46
 32  \w     30.00  56.00   1.00   10.40    --  111.00 -94.00 -60.00   26
 33  \w   -105.00 -18.00   1.00    2.60    --  -38.50 -38.00 150.00   87
 34  \w   -101.00 -19.00   1.00    2.60    --  -38.50 -38.00 -30.00   82
 35  \w   -108.00 -16.00   1.00    2.60    --  -38.50 -38.00  60.00   92
;
_diffrn_measurement_device 'four-circle diffractometer'
_diffrn_measurement_device_type 'SuperNova, Dual, Cu at zero, AtlasS2'
_diffrn_measurement_method '\w scans'
_diffrn_orient_matrix_type 'CrysAlisPro convention (1999,Acta A55,543-557)'
_diffrn_orient_matrix_UB_11 -0.0601778000
_diffrn_orient_matrix_UB_12 -0.0015330000
_diffrn_orient_matrix_UB_13 0.0606380000
_diffrn_orient_matrix_UB_21 0.0507998000
_diffrn_orient_matrix_UB_22 0.0268968000
_diffrn_orient_matrix_UB_23 0.0514091000
_diffrn_orient_matrix_UB_31 -0.0343152000
_diffrn_orient_matrix_UB_32 0.0425414000
_diffrn_orient_matrix_UB_33 -0.0302801000
_diffrn_radiation_monochromator mirror
_diffrn_radiation_probe x-ray
_diffrn_radiation_type CuK\a
_diffrn_radiation_wavelength 1.54184
_diffrn_reflns_av_R_equivalents 0.0292
_diffrn_reflns_av_unetI/netI 0.0134
_diffrn_reflns_Laue_measured_fraction_full 1.000
_diffrn_reflns_Laue_measured_fraction_max 0.998
_diffrn_reflns_limit_h_max 22
_diffrn_reflns_limit_h_min -21
_diffrn_reflns_limit_k_max 38
_diffrn_reflns_limit_k_min -33
_diffrn_reflns_limit_l_max 17
_diffrn_reflns_limit_l_min -22
_diffrn_reflns_number 102087
_diffrn_reflns_point_group_measured_fraction_full 1.000
_diffrn_reflns_point_group_measured_fraction_max 0.998
_diffrn_reflns_theta_full 67.684
_diffrn_reflns_theta_max 76.628
_diffrn_reflns_theta_min 2.856
_diffrn_source 'micro-focus sealed X-ray tube'
_diffrn_source_type 'SuperNova (Cu) X-ray Source'
_exptl_absorpt_coefficient_mu 2.579
_exptl_absorpt_correction_T_max 0.866
_exptl_absorpt_correction_T_min 0.548
_exptl_absorpt_correction_type gaussian
_exptl_absorpt_process_details
;
CrysAlisPro 1.171.38.41 (Rigaku Oxford Diffraction, 2015)
Numerical absorption correction based on gaussian integration over
            a multifaceted crystal model
Empirical absorption correction using spherical harmonics,
 implemented in SCALE3 ABSPACK scaling algorithm.
;
_exptl_crystal_colour 'clear colourless'
_exptl_crystal_colour_lustre clear
_exptl_crystal_colour_primary colourless
_exptl_crystal_density_diffrn 1.475
_exptl_crystal_description needle
_exptl_crystal_F_000 4536
_exptl_crystal_size_max 0.348
_exptl_crystal_size_mid 0.115
_exptl_crystal_size_min 0.061
_refine_diff_density_max 0.720
_refine_diff_density_min -0.366
_refine_diff_density_rms 0.046
_refine_ls_extinction_method none
_refine_ls_goodness_of_fit_ref 1.027
_refine_ls_hydrogen_treatment constr
_refine_ls_matrix_type full
_refine_ls_number_parameters 667
_refine_ls_number_reflns 10445
_refine_ls_number_restraints 0
_refine_ls_restrained_S_all 1.027
_refine_ls_R_factor_all 0.0283
_refine_ls_R_factor_gt 0.0269
_refine_ls_shift/su_max 0.002
_refine_ls_shift/su_mean 0.000
_refine_ls_structure_factor_coef Fsqd
_refine_ls_weighting_details 'w=1/[\s^2^(Fo^2^)+(0.0348P)^2^+5.9905P] where P=(Fo^2^+2Fc^2^)/3'
_refine_ls_weighting_scheme calc
_refine_ls_wR_factor_gt 0.0698
_refine_ls_wR_factor_ref 0.0708
_reflns_Friedel_coverage 0.000
_reflns_number_gt 9905
_reflns_number_total 10445
_reflns_threshold_expression 'I > 2\s(I)'
_cod_data_source_file c7cc00982h2.cif
_cod_data_source_block 9OTf2
_cod_original_cell_volume 9936.28(9)
_cod_database_code 7119760
_chemical_oxdiff_formula C55H42F7NO6P3S2
_shelx_space_group_comment
;
The symmetry employed for this shelxl refinement is uniquely defined
by the following loop, which should always be used as a source of
symmetry information in preference to the above space-group names.
They are only intended as comments.
;
_reflns_odcompleteness_completeness 99.99
_reflns_odcompleteness_iscentric 1
_reflns_odcompleteness_theta 66.97
_olex2_refinement_description
;
1. Fixed Uiso
 At 1.2 times of:
  All C(H) groups
2.a Aromatic/amide H refined with riding coordinates:
 C15(H15), C45(H45), C19(H19), C33(H33), C13(H13), C49(H49), C43(H43),
 C18(H18), C37(H37), C25(H25), C39(H39), C48(H48), C3(H3), C30(H30), C27(H27),
 C22(H22), C12(H12), C42(H42), C9(H9), C31(H31), C34(H34), C40(H40), C21(H21),
 C11(H11), C41(H41), C47(H47), C36(H36), C16(H16), C7(H7), C17(H17), C46(H46),
 C35(H35), C24(H24), C10(H10), C4(H4), C29(H29), C23(H23), C28(H28), C5(H5),
 C6(H6), C55(H55), C54(H54)
;
_shelx_shelxl_version_number 2014/7
_olex2_submission_special_instructions 'No special instructions were received'
_oxdiff_exptl_absorpt_empirical_details
;
Empirical correction (ABSPACK) includes:
- Absorption correction using spherical harmonics
- Frame scaling
;
_oxdiff_exptl_absorpt_empirical_full_max 1.267
_oxdiff_exptl_absorpt_empirical_full_min 0.698

loop_
_space_group_symop_operation_xyz
'x, y, z'
'-x+1/2, -y+1/2, z'
'-x, y+1/2, -z+1/2'
'x+1/2, -y, -z+1/2'
'-x, -y, -z'
'x-1/2, y-1/2, -z'
'x, -y-1/2, z-1/2'
'-x-1/2, y, z-1/2'

loop_
_atom_site_label
_atom_site_type_symbol
_atom_site_fract_x
_atom_site_fract_y
_atom_site_fract_z
_atom_site_U_iso_or_equiv
_atom_site_adp_type
_atom_site_occupancy
_atom_site_site_symmetry_order
_atom_site_calc_flag
_atom_site_refinement_flags_posn
P3 P 0.37106(2) 0.37296(2) 0.73894(2) 0.00914(6) Uani 1 1 d .
P1 P 0.52538(2) 0.33335(2) 0.75444(2) 0.00968(6) Uani 1 1 d .
S1 S 0.40186(2) 0.61101(2) 0.51942(2) 0.01474(7) Uani 1 1 d .
P2 P 0.50197(2) 0.42898(2) 0.80035(2) 0.01006(6) Uani 1 1 d .
S2 S 0.58268(2) 0.62150(2) 0.90206(2) 0.01575(7) Uani 1 1 d .
F2 F 0.47516(5) 0.54191(3) 0.56458(6) 0.0341(2) Uani 1 1 d .
F1 F 0.50404(5) 0.60166(3) 0.62090(5) 0.0349(2) Uani 1 1 d .
O6 O 0.56910(5) 0.64423(3) 0.97069(5) 0.02094(19) Uani 1 1 d .
O3 O 0.37261(5) 0.64804(3) 0.55886(5) 0.0234(2) Uani 1 1 d .
F6 F 0.51846(6) 0.62993(4) 0.77214(5) 0.0430(3) Uani 1 1 d .
F3 F 0.40056(6) 0.56886(4) 0.64586(5) 0.0423(2) Uani 1 1 d .
F7 F 0.32416(6) 0.74939(4) 0.33311(5) 0.0419(2) Uani 1 1 d .
F5 F 0.44167(5) 0.62173(4) 0.86117(5) 0.0456(3) Uani 1 1 d .
O1 O 0.46235(5) 0.62016(3) 0.46903(5) 0.0241(2) Uani 1 1 d .
O2 O 0.34624(5) 0.58140(3) 0.49073(5) 0.0237(2) Uani 1 1 d .
F4 F 0.49737(7) 0.68314(3) 0.84673(6) 0.0490(3) Uani 1 1 d .
O5 O 0.57326(6) 0.57487(3) 0.90487(6) 0.0284(2) Uani 1 1 d .
O4 O 0.64789(6) 0.63636(3) 0.86275(5) 0.0268(2) Uani 1 1 d .
N1 N 0.51361(6) 0.28955(4) 0.61106(6) 0.0184(2) Uani 1 1 d .
C44 C 0.30405(6) 0.37031(4) 0.81343(6) 0.0115(2) Uani 1 1 d .
C32 C 0.34571(6) 0.41567(4) 0.67541(6) 0.0112(2) Uani 1 1 d .
C14 C 0.54433(6) 0.46714(4) 0.73706(6) 0.0123(2) Uani 1 1 d .
C50 C 0.51337(6) 0.30815(4) 0.66616(6) 0.0127(2) Uani 1 1 d .
C15 C 0.57006(7) 0.45634(4) 0.66711(7) 0.0139(2) Uani 1 1 d .
H15 H 0.5584 0.4287 0.6462 0.017 Uiso 1 1 calc R
C2 C 0.62429(6) 0.34310(4) 0.75060(6) 0.0129(2) Uani 1 1 d .
C45 C 0.32110(7) 0.37620(4) 0.88789(7) 0.0140(2) Uani 1 1 d .
H45 H 0.3708 0.3826 0.9024 0.017 Uiso 1 1 calc R
C38 C 0.35610(6) 0.32209(4) 0.69043(6) 0.0119(2) Uani 1 1 d .
C26 C 0.43058(6) 0.46166(4) 0.84465(7) 0.0133(2) Uani 1 1 d .
C8 C 0.51047(6) 0.28883(4) 0.81704(6) 0.0121(2) Uani 1 1 d .
C19 C 0.56045(7) 0.50848(4) 0.76734(7) 0.0144(2) Uani 1 1 d .
H19 H 0.5420 0.5161 0.8148 0.017 Uiso 1 1 calc R
C33 C 0.39429(7) 0.42427(4) 0.61665(6) 0.0139(2) Uani 1 1 d .
H33 H 0.4405 0.4092 0.6131 0.017 Uiso 1 1 calc R
C13 C 0.47439(7) 0.29521(4) 0.88420(7) 0.0148(2) Uani 1 1 d .
H13 H 0.4527 0.3228 0.8954 0.018 Uiso 1 1 calc R
C49 C 0.23082(6) 0.35969(4) 0.79247(6) 0.0134(2) Uani 1 1 d .
H49 H 0.2192 0.3548 0.7420 0.016 Uiso 1 1 calc R
C43 C 0.35486(6) 0.28281(4) 0.73021(7) 0.0141(2) Uani 1 1 d .
H43 H 0.3580 0.2832 0.7826 0.017 Uiso 1 1 calc R
C20 C 0.57441(6) 0.41617(4) 0.86580(6) 0.0130(2) Uani 1 1 d .
C18 C 0.60333(7) 0.53789(4) 0.72764(7) 0.0157(2) Uani 1 1 d .
H18 H 0.6143 0.5658 0.7478 0.019 Uiso 1 1 calc R
C37 C 0.27748(7) 0.43735(4) 0.68013(7) 0.0145(2) Uani 1 1 d .
H37 H 0.2444 0.4315 0.7199 0.017 Uiso 1 1 calc R
C25 C 0.64738(7) 0.43115(4) 0.85509(7) 0.0152(2) Uani 1 1 d .
H25 H 0.6587 0.4498 0.8146 0.018 Uiso 1 1 calc R
C39 C 0.34562(7) 0.32151(4) 0.61392(7) 0.0145(2) Uani 1 1 d .
H39 H 0.3434 0.3481 0.5871 0.017 Uiso 1 1 calc R
C48 C 0.17553(7) 0.35638(4) 0.84566(7) 0.0157(2) Uani 1 1 d .
H48 H 0.1259 0.3495 0.8315 0.019 Uiso 1 1 calc R
C3 C 0.66934(7) 0.32918(4) 0.80893(7) 0.0160(2) Uani 1 1 d .
H3 H 0.6476 0.3165 0.8517 0.019 Uiso 1 1 calc R
C30 C 0.33308(7) 0.51552(4) 0.83174(8) 0.0212(3) Uani 1 1 d .
H30 H 0.3019 0.5330 0.8013 0.025 Uiso 1 1 calc R
C1 C 0.46639(6) 0.37866(4) 0.76458(6) 0.0105(2) Uani 1 1 d .
C27 C 0.42375(7) 0.46395(4) 0.92147(7) 0.0180(2) Uani 1 1 d .
H27 H 0.4548 0.4466 0.9522 0.022 Uiso 1 1 calc R
C22 C 0.61448(7) 0.37647(4) 0.97389(7) 0.0193(2) Uani 1 1 d .
H22 H 0.6034 0.3578 1.0143 0.023 Uiso 1 1 calc R
C12 C 0.47016(7) 0.26116(4) 0.93504(7) 0.0180(2) Uani 1 1 d .
H12 H 0.4465 0.2656 0.9814 0.022 Uiso 1 1 calc R
C42 C 0.34895(7) 0.24334(4) 0.69271(7) 0.0177(2) Uani 1 1 d .
H42 H 0.3497 0.2166 0.7194 0.021 Uiso 1 1 calc R
C9 C 0.54059(7) 0.24788(4) 0.79925(7) 0.0164(2) Uani 1 1 d .
H9 H 0.5647 0.2434 0.7532 0.020 Uiso 1 1 calc R
C31 C 0.38609(7) 0.48836(4) 0.79982(7) 0.0161(2) Uani 1 1 d .
H31 H 0.3922 0.4879 0.7477 0.019 Uiso 1 1 calc R
C34 C 0.37474(7) 0.45487(4) 0.56359(7) 0.0182(2) Uani 1 1 d .
H34 H 0.4077 0.4610 0.5239 0.022 Uiso 1 1 calc R
C40 C 0.33842(7) 0.28184(4) 0.57734(7) 0.0180(2) Uani 1 1 d .
H40 H 0.3311 0.2814 0.5254 0.022 Uiso 1 1 calc R
C21 C 0.55812(7) 0.38932(4) 0.92608(7) 0.0155(2) Uani 1 1 d .
H21 H 0.5084 0.3798 0.9344 0.019 Uiso 1 1 calc R
C11 C 0.50045(8) 0.22068(4) 0.91794(7) 0.0198(3) Uani 1 1 d .
H11 H 0.4978 0.1975 0.9527 0.024 Uiso 1 1 calc R
C41 C 0.34194(7) 0.24283(4) 0.61628(7) 0.0191(2) Uani 1 1 d .
H41 H 0.3395 0.2158 0.5907 0.023 Uiso 1 1 calc R
C47 C 0.19266(7) 0.36316(4) 0.91979(7) 0.0181(2) Uani 1 1 d .
H47 H 0.1545 0.3613 0.9560 0.022 Uiso 1 1 calc R
C36 C 0.25823(7) 0.46756(4) 0.62626(7) 0.0191(2) Uani 1 1 d .
H36 H 0.2115 0.4821 0.6289 0.023 Uiso 1 1 calc R
C16 C 0.61306(7) 0.48622(4) 0.62775(7) 0.0180(2) Uani 1 1 d .
H16 H 0.6306 0.4790 0.5798 0.022 Uiso 1 1 calc R
C7 C 0.65578(7) 0.36028(4) 0.68619(7) 0.0172(2) Uani 1 1 d .
H7 H 0.6251 0.3686 0.6458 0.021 Uiso 1 1 calc R
C17 C 0.63036(7) 0.52654(4) 0.65825(7) 0.0182(2) Uani 1 1 d .
H17 H 0.6608 0.5465 0.6316 0.022 Uiso 1 1 calc R
C46 C 0.26520(7) 0.37264(4) 0.94099(7) 0.0182(2) Uani 1 1 d .
H46 H 0.2768 0.3767 0.9917 0.022 Uiso 1 1 calc R
C35 C 0.30683(7) 0.47662(4) 0.56852(7) 0.0203(3) Uani 1 1 d .
H35 H 0.2936 0.4977 0.5323 0.024 Uiso 1 1 calc R
C24 C 0.70302(7) 0.41864(4) 0.90401(7) 0.0190(2) Uani 1 1 d .
H24 H 0.7524 0.4291 0.8973 0.023 Uiso 1 1 calc R
C10 C 0.53479(8) 0.21402(4) 0.84969(7) 0.0198(3) Uani 1 1 d .
H10 H 0.5543 0.1860 0.8377 0.024 Uiso 1 1 calc R
C4 C 0.74620(7) 0.33402(4) 0.80383(8) 0.0223(3) Uani 1 1 d .
H4 H 0.7773 0.3249 0.8435 0.027 Uiso 1 1 calc R
C53 C 0.28838(8) 0.74958(5) 0.39879(8) 0.0273(3) Uani 1 1 d .
C29 C 0.32549(8) 0.51718(4) 0.90803(8) 0.0236(3) Uani 1 1 d .
H29 H 0.2890 0.5357 0.9297 0.028 Uiso 1 1 calc R
C23 C 0.68696(7) 0.39091(4) 0.96273(7) 0.0205(3) Uani 1 1 d .
H23 H 0.7256 0.3818 0.9952 0.025 Uiso 1 1 calc R
C28 C 0.37118(8) 0.49183(4) 0.95264(7) 0.0229(3) Uani 1 1 d .
H28 H 0.3665 0.4935 1.0048 0.027 Uiso 1 1 calc R
C51 C 0.44752(8) 0.57919(5) 0.59154(8) 0.0225(3) Uani 1 1 d .
C5 C 0.77753(7) 0.35214(5) 0.74086(8) 0.0262(3) Uani 1 1 d .
H5 H 0.8300 0.3558 0.7378 0.031 Uiso 1 1 calc R
C6 C 0.73282(8) 0.36503(5) 0.68224(8) 0.0240(3) Uani 1 1 d .
H6 H 0.7549 0.3772 0.6392 0.029 Uiso 1 1 calc R
C55 C 0.28833(9) 0.74911(6) 0.53013(9) 0.0327(3) Uani 1 1 d .
H55 H 0.3146 0.7481 0.5757 0.039 Uiso 1 1 calc R
C52 C 0.50621(8) 0.64005(5) 0.84272(8) 0.0259(3) Uani 1 1 d .
C54 C 0.32754(9) 0.74872(6) 0.46386(9) 0.0334(3) Uani 1 1 d .
H54 H 0.3805 0.7479 0.4637 0.040 Uiso 1 1 calc R

loop_
_atom_site_aniso_label
_atom_site_aniso_U_11
_atom_site_aniso_U_22
_atom_site_aniso_U_33
_atom_site_aniso_U_23
_atom_site_aniso_U_13
_atom_site_aniso_U_12
P3 0.00834(13) 0.00983(13) 0.00926(12) 0.00020(9) -0.00001(10) -0.00004(9)
P1 0.00914(13) 0.01018(13) 0.00972(13) 0.00046(9) 0.00011(10) 0.00061(10)
S1 0.01366(13) 0.01640(13) 0.01415(13) -0.00216(10) 0.00139(10) 0.00059(10)
P2 0.00975(13) 0.01017(13) 0.01028(13) -0.00053(10) 0.00014(10) -0.00095(10)
S2 0.02079(15) 0.01513(14) 0.01134(13) 0.00026(10) 0.00239(11) 0.00060(11)
F2 0.0295(5) 0.0194(4) 0.0534(6) 0.0039(4) -0.0041(4) 0.0054(3)
F1 0.0306(5) 0.0379(5) 0.0361(5) -0.0022(4) -0.0179(4) -0.0013(4)
O6 0.0212(4) 0.0271(5) 0.0146(4) -0.0055(4) 0.0034(3) -0.0031(4)
O3 0.0215(5) 0.0196(4) 0.0291(5) -0.0084(4) 0.0027(4) 0.0024(4)
F6 0.0524(6) 0.0646(7) 0.0120(4) -0.0013(4) -0.0029(4) 0.0253(5)
F3 0.0426(6) 0.0562(6) 0.0281(5) 0.0199(4) 0.0072(4) 0.0007(5)
F7 0.0353(5) 0.0610(6) 0.0293(5) -0.0030(4) 0.0104(4) 0.0138(5)
F5 0.0266(5) 0.0813(8) 0.0289(5) -0.0021(5) -0.0064(4) -0.0050(5)
O1 0.0213(5) 0.0292(5) 0.0217(5) 0.0027(4) 0.0078(4) -0.0002(4)
O2 0.0166(4) 0.0282(5) 0.0263(5) -0.0116(4) -0.0015(4) -0.0007(4)
F4 0.0625(7) 0.0345(5) 0.0500(6) 0.0003(5) -0.0131(5) 0.0262(5)
O5 0.0455(6) 0.0161(5) 0.0234(5) 0.0010(4) -0.0072(4) -0.0025(4)
O4 0.0270(5) 0.0296(5) 0.0238(5) 0.0023(4) 0.0128(4) 0.0032(4)
N1 0.0157(5) 0.0222(5) 0.0173(5) -0.0021(4) 0.0010(4) 0.0004(4)
C44 0.0114(5) 0.0107(5) 0.0123(5) 0.0010(4) 0.0013(4) 0.0003(4)
C32 0.0119(5) 0.0100(5) 0.0117(5) 0.0004(4) -0.0017(4) -0.0010(4)
C14 0.0111(5) 0.0119(5) 0.0140(5) 0.0013(4) -0.0011(4) -0.0012(4)
C50 0.0111(5) 0.0131(5) 0.0139(5) 0.0018(4) 0.0001(4) 0.0011(4)
C15 0.0144(5) 0.0124(5) 0.0151(5) -0.0003(4) -0.0015(4) 0.0003(4)
C2 0.0101(5) 0.0126(5) 0.0159(5) -0.0018(4) 0.0011(4) 0.0006(4)
C45 0.0129(5) 0.0152(5) 0.0138(5) 0.0003(4) -0.0013(4) 0.0001(4)
C38 0.0091(5) 0.0118(5) 0.0148(5) -0.0023(4) 0.0001(4) 0.0000(4)
C26 0.0117(5) 0.0117(5) 0.0166(6) -0.0028(4) 0.0021(4) -0.0016(4)
C8 0.0112(5) 0.0125(5) 0.0126(5) 0.0019(4) -0.0017(4) -0.0007(4)
C19 0.0142(5) 0.0139(5) 0.0152(5) -0.0016(4) -0.0004(4) -0.0007(4)
C33 0.0117(5) 0.0152(5) 0.0146(5) -0.0005(4) 0.0005(4) -0.0001(4)
C13 0.0141(5) 0.0143(5) 0.0160(6) -0.0004(4) 0.0008(4) 0.0003(4)
C49 0.0131(5) 0.0140(5) 0.0130(5) 0.0011(4) -0.0008(4) -0.0002(4)
C43 0.0101(5) 0.0153(5) 0.0169(5) 0.0008(4) -0.0002(4) -0.0013(4)
C20 0.0129(5) 0.0136(5) 0.0125(5) -0.0024(4) -0.0011(4) -0.0002(4)
C18 0.0143(5) 0.0121(5) 0.0207(6) -0.0004(4) -0.0018(5) -0.0017(4)
C37 0.0133(5) 0.0145(5) 0.0158(5) 0.0007(4) 0.0017(4) 0.0008(4)
C25 0.0141(5) 0.0151(5) 0.0164(6) -0.0012(4) -0.0006(4) -0.0021(4)
C39 0.0141(5) 0.0145(5) 0.0150(5) -0.0006(4) -0.0014(4) 0.0012(4)
C48 0.0109(5) 0.0176(5) 0.0187(6) 0.0027(4) 0.0000(4) -0.0003(4)
C3 0.0146(6) 0.0174(6) 0.0158(6) -0.0019(4) -0.0010(4) 0.0014(4)
C30 0.0183(6) 0.0177(6) 0.0275(7) -0.0036(5) -0.0016(5) 0.0036(5)
C1 0.0086(5) 0.0104(5) 0.0126(5) -0.0004(4) -0.0003(4) 0.0000(4)
C27 0.0194(6) 0.0178(6) 0.0169(6) -0.0014(5) 0.0025(5) 0.0000(5)
C22 0.0206(6) 0.0240(6) 0.0131(6) 0.0011(5) -0.0012(5) 0.0010(5)
C12 0.0194(6) 0.0198(6) 0.0147(5) 0.0022(5) 0.0029(5) -0.0011(5)
C42 0.0134(5) 0.0127(5) 0.0270(6) 0.0009(5) -0.0001(5) -0.0012(4)
C9 0.0193(6) 0.0158(5) 0.0142(5) 0.0002(4) 0.0010(5) 0.0026(5)
C31 0.0160(6) 0.0144(5) 0.0180(6) -0.0028(4) -0.0007(5) -0.0011(4)
C34 0.0183(6) 0.0207(6) 0.0155(6) 0.0040(5) 0.0020(5) -0.0020(5)
C40 0.0162(6) 0.0205(6) 0.0172(6) -0.0055(5) -0.0023(5) 0.0007(5)
C21 0.0142(5) 0.0182(6) 0.0141(5) -0.0014(4) 0.0010(4) -0.0010(4)
C11 0.0252(6) 0.0165(6) 0.0177(6) 0.0057(5) -0.0007(5) -0.0010(5)
C41 0.0149(6) 0.0149(6) 0.0274(6) -0.0067(5) -0.0009(5) -0.0010(4)
C47 0.0158(6) 0.0224(6) 0.0162(6) 0.0033(5) 0.0051(5) 0.0013(5)
C36 0.0157(6) 0.0175(6) 0.0241(6) 0.0040(5) -0.0002(5) 0.0050(5)
C16 0.0203(6) 0.0180(6) 0.0157(6) 0.0010(5) 0.0039(5) 0.0006(5)
C7 0.0159(6) 0.0177(6) 0.0180(6) 0.0015(5) 0.0021(5) 0.0003(4)
C17 0.0175(6) 0.0152(6) 0.0219(6) 0.0035(5) 0.0034(5) -0.0021(4)
C46 0.0189(6) 0.0239(6) 0.0117(5) 0.0007(4) 0.0001(5) 0.0006(5)
C35 0.0222(6) 0.0182(6) 0.0205(6) 0.0086(5) -0.0021(5) 0.0016(5)
C24 0.0136(6) 0.0207(6) 0.0226(6) -0.0024(5) -0.0034(5) -0.0027(5)
C10 0.0261(7) 0.0137(5) 0.0196(6) 0.0013(5) -0.0006(5) 0.0033(5)
C4 0.0143(6) 0.0274(7) 0.0252(6) -0.0036(5) -0.0044(5) 0.0026(5)
C53 0.0257(7) 0.0305(7) 0.0257(7) -0.0034(6) 0.0053(6) 0.0088(6)
C29 0.0205(6) 0.0206(6) 0.0297(7) -0.0071(5) 0.0067(5) 0.0034(5)
C23 0.0184(6) 0.0255(6) 0.0175(6) -0.0012(5) -0.0063(5) 0.0011(5)
C28 0.0257(7) 0.0237(6) 0.0193(6) -0.0049(5) 0.0065(5) 0.0009(5)
C51 0.0203(6) 0.0237(6) 0.0235(6) 0.0027(5) -0.0015(5) -0.0008(5)
C5 0.0117(6) 0.0324(7) 0.0346(8) -0.0036(6) 0.0025(5) -0.0018(5)
C6 0.0180(6) 0.0272(7) 0.0267(7) 0.0017(5) 0.0078(5) -0.0031(5)
C55 0.0345(8) 0.0364(8) 0.0271(7) -0.0045(6) -0.0058(6) 0.0094(7)
C52 0.0296(7) 0.0322(7) 0.0158(6) -0.0013(5) 0.0009(5) 0.0094(6)
C54 0.0220(7) 0.0425(9) 0.0356(8) -0.0088(7) -0.0028(6) 0.0082(6)

loop_
_atom_type_symbol
_atom_type_description
_atom_type_scat_dispersion_real
_atom_type_scat_dispersion_imag
_atom_type_scat_source
C C 0.0181 0.0091 'International Tables Vol C Tables 4.2.6.8 and 6.1.1.4'
H H 0.0000 0.0000 'International Tables Vol C Tables 4.2.6.8 and 6.1.1.4'
F F 0.0727 0.0534 'International Tables Vol C Tables 4.2.6.8 and 6.1.1.4'
N N 0.0311 0.0180 'International Tables Vol C Tables 4.2.6.8 and 6.1.1.4'
O O 0.0492 0.0322 'International Tables Vol C Tables 4.2.6.8 and 6.1.1.4'
P P 0.2955 0.4335 'International Tables Vol C Tables 4.2.6.8 and 6.1.1.4'
S S 0.3331 0.5567 'International Tables Vol C Tables 4.2.6.8 and 6.1.1.4'

loop_
_exptl_crystal_face_index_h
_exptl_crystal_face_index_k
_exptl_crystal_face_index_l
_exptl_crystal_face_perp_dist
-1 -1 0 0.0307
1 1 0 0.0307
1 -1 0 0.0479
-1 1 0 0.0479
5 -8 -10 0.0983
-6 10 8 0.1040
3 -16 6 0.1181
0 -1 0 0.0516
0 1 0 0.0516

loop_
_geom_angle_atom_site_label_1
_geom_angle_atom_site_label_2
_geom_angle_atom_site_label_3
_geom_angle
_geom_angle_site_symmetry_1
_geom_angle_site_symmetry_3
C32 P3 C44 109.97(5) . .
C32 P3 C38 106.10(5) . .
C38 P3 C44 103.01(5) . .
C1 P3 C44 116.63(5) . .
C1 P3 C32 109.77(5) . .
C1 P3 C38 110.71(5) . .
C50 P1 C2 98.96(5) . .
C50 P1 C8 102.70(5) . .
C8 P1 C2 107.30(5) . .
C1 P1 C50 111.21(5) . .
C1 P1 C2 117.88(5) . .
C1 P1 C8 116.40(5) . .
O3 S1 O1 115.77(6) . .
O3 S1 O2 114.88(6) . .
O3 S1 C51 103.23(6) . .
O1 S1 C51 102.62(6) . .
O2 S1 O1 114.40(6) . .
O2 S1 C51 103.47(6) . .
C14 P2 C26 102.81(5) . .
C20 P2 C14 104.77(5) . .
C20 P2 C26 109.79(5) . .
C1 P2 C14 118.53(5) . .
C1 P2 C26 112.53(5) . .
C1 P2 C20 107.96(5) . .
O6 S2 C52 103.23(6) . .
O5 S2 O6 115.31(6) . .
O5 S2 O4 115.19(6) . .
O5 S2 C52 103.89(7) . .
O4 S2 O6 114.16(6) . .
O4 S2 C52 102.71(7) . .
C45 C44 P3 124.72(9) . .
C45 C44 C49 119.74(11) . .
C49 C44 P3 115.49(8) . .
C33 C32 P3 117.71(9) . .
C37 C32 P3 121.87(9) . .
C37 C32 C33 120.22(11) . .
C15 C14 P2 124.44(9) . .
C15 C14 C19 120.06(11) . .
C19 C14 P2 114.86(9) . .
N1 C50 P1 171.84(11) . .
C14 C15 H15 120.2 . .
C14 C15 C16 119.66(11) . .
C16 C15 H15 120.2 . .
C3 C2 P1 119.38(9) . .
C3 C2 C7 120.78(11) . .
C7 C2 P1 119.50(9) . .
C44 C45 H45 120.0 . .
C46 C45 C44 119.95(11) . .
C46 C45 H45 120.0 . .
C43 C38 P3 119.42(9) . .
C39 C38 P3 120.83(9) . .
C39 C38 C43 119.75(11) . .
C27 C26 P2 122.00(9) . .
C27 C26 C31 119.82(11) . .
C31 C26 P2 117.90(9) . .
C13 C8 P1 121.03(9) . .
C13 C8 C9 120.37(11) . .
C9 C8 P1 118.45(9) . .
C14 C19 H19 120.2 . .
C18 C19 C14 119.70(11) . .
C18 C19 H19 120.2 . .
C32 C33 H33 120.1 . .
C34 C33 C32 119.73(11) . .
C34 C33 H33 120.1 . .
C8 C13 H13 120.1 . .
C8 C13 C12 119.88(11) . .
C12 C13 H13 120.1 . .
C44 C49 H49 120.1 . .
C48 C49 C44 119.88(11) . .
C48 C49 H49 120.1 . .
C38 C43 H43 120.2 . .
C42 C43 C38 119.69(11) . .
C42 C43 H43 120.2 . .
C25 C20 P2 120.77(9) . .
C21 C20 P2 119.41(9) . .
C21 C20 C25 119.75(11) . .
C19 C18 H18 120.0 . .
C19 C18 C17 120.01(11) . .
C17 C18 H18 120.0 . .
C32 C37 H37 120.3 . .
C36 C37 C32 119.48(11) . .
C36 C37 H37 120.3 . .
C20 C25 H25 120.2 . .
C24 C25 C20 119.55(11) . .
C24 C25 H25 120.2 . .
C38 C39 H39 120.1 . .
C40 C39 C38 119.75(11) . .
C40 C39 H39 120.1 . .
C49 C48 H48 120.0 . .
C49 C48 C47 120.07(11) . .
C47 C48 H48 120.0 . .
C2 C3 H3 120.3 . .
C4 C3 C2 119.43(12) . .
C4 C3 H3 120.3 . .
C31 C30 H30 119.9 . .
C31 C30 C29 120.19(12) . .
C29 C30 H30 119.9 . .
P3 C1 P2 121.44(6) . .
P1 C1 P3 118.34(6) . .
P1 C1 P2 120.21(6) . .
C26 C27 H27 120.2 . .
C28 C27 C26 119.58(12) . .
C28 C27 H27 120.2 . .
C21 C22 H22 120.0 . .
C21 C22 C23 120.09(12) . .
C23 C22 H22 120.0 . .
C13 C12 H12 120.0 . .
C11 C12 C13 119.94(11) . .
C11 C12 H12 120.0 . .
C43 C42 H42 119.9 . .
C43 C42 C41 120.22(12) . .
C41 C42 H42 119.9 . .
C8 C9 H9 120.4 . .
C10 C9 C8 119.22(11) . .
C10 C9 H9 120.4 . .
C26 C31 H31 120.1 . .
C30 C31 C26 119.85(12) . .
C30 C31 H31 120.1 . .
C33 C34 H34 120.0 . .
C33 C34 C35 120.01(11) . .
C35 C34 H34 120.0 . .
C39 C40 H40 119.8 . .
C41 C40 C39 120.35(12) . .
C41 C40 H40 119.8 . .
C20 C21 H21 119.9 . .
C22 C21 C20 120.11(11) . .
C22 C21 H21 119.9 . .
C12 C11 H11 120.0 . .
C12 C11 C10 120.06(12) . .
C10 C11 H11 120.0 . .
C42 C41 H41 120.0 . .
C40 C41 C42 120.03(11) . .
C40 C41 H41 120.0 . .
C48 C47 H47 119.8 . .
C46 C47 C48 120.32(11) . .
C46 C47 H47 119.8 . .
C37 C36 H36 119.8 . .
C37 C36 C35 120.39(11) . .
C35 C36 H36 119.8 . .
C15 C16 H16 119.9 . .
C17 C16 C15 120.27(11) . .
C17 C16 H16 119.9 . .
C2 C7 H7 120.5 . .
C6 C7 C2 118.90(12) . .
C6 C7 H7 120.5 . .
C18 C17 H17 119.9 . .
C16 C17 C18 120.27(11) . .
C16 C17 H17 119.9 . .
C45 C46 H46 120.0 . .
C47 C46 C45 120.02(11) . .
C47 C46 H46 120.0 . .
C34 C35 H35 119.9 . .
C36 C35 C34 120.16(11) . .
C36 C35 H35 119.9 . .
C25 C24 H24 119.8 . .
C25 C24 C23 120.49(12) . .
C23 C24 H24 119.8 . .
C9 C10 C11 120.50(12) . .
C9 C10 H10 119.7 . .
C11 C10 H10 119.7 . .
C3 C4 H4 120.0 . .
C5 C4 C3 119.95(13) . .
C5 C4 H4 120.0 . .
F7 C53 C53 118.35(8) . 2_565
F7 C53 C54 120.83(13) . .
C54 C53 C53 120.82(9) . 2_565
C30 C29 H29 120.0 . .
C28 C29 C30 120.04(12) . .
C28 C29 H29 120.0 . .
C22 C23 C24 119.97(12) . .
C22 C23 H23 120.0 . .
C24 C23 H23 120.0 . .
C27 C28 H28 119.8 . .
C29 C28 C27 120.46(12) . .
C29 C28 H28 119.8 . .
F2 C51 S1 111.15(10) . .
F1 C51 S1 110.56(9) . .
F1 C51 F2 107.66(11) . .
F3 C51 S1 111.79(10) . .
F3 C51 F2 107.56(12) . .
F3 C51 F1 107.95(12) . .
C4 C5 H5 119.7 . .
C4 C5 C6 120.55(12) . .
C6 C5 H5 119.7 . .
C7 C6 H6 119.8 . .
C5 C6 C7 120.34(13) . .
C5 C6 H6 119.8 . .
C55 C55 H55 119.8 2_565 .
C55 C55 C54 120.37(9) 2_565 .
C54 C55 H55 119.8 . .
F6 C52 S2 111.52(10) . .
F5 C52 S2 111.97(10) . .
F5 C52 F6 106.65(13) . .
F5 C52 F4 107.48(13) . .
F4 C52 S2 111.36(11) . .
F4 C52 F6 107.59(12) . .
C53 C54 C55 118.80(14) . .
C53 C54 H54 120.6 . .
C55 C54 H54 120.6 . .

loop_
_geom_bond_atom_site_label_1
_geom_bond_atom_site_label_2
_geom_bond_distance
_geom_bond_site_symmetry_2
P3 C44 1.8084(12) .
P3 C32 1.7991(11) .
P3 C38 1.8071(11) .
P3 C1 1.7804(11) .
P1 C50 1.7876(12) .
P1 C2 1.8004(12) .
P1 C8 1.7921(12) .
P1 C1 1.7538(11) .
S1 O3 1.4382(9) .
S1 O1 1.4450(10) .
S1 O2 1.4443(10) .
S1 C51 1.8232(14) .
P2 C14 1.8037(12) .
P2 C26 1.8118(12) .
P2 C20 1.8019(12) .
P2 C1 1.7879(11) .
S2 O6 1.4447(9) .
S2 O5 1.4375(10) .
S2 O4 1.4428(10) .
S2 C52 1.8324(15) .
F2 C51 1.3360(17) .
F1 C51 1.3353(16) .
F6 C52 1.3331(16) .
F3 C51 1.3329(17) .
F7 C53 1.3514(16) .
F5 C52 1.3289(19) .
F4 C52 1.3298(18) .
N1 C50 1.1486(16) .
C44 C45 1.3942(16) .
C44 C49 1.4052(16) .
C32 C33 1.4001(16) .
C32 C37 1.3947(16) .
C14 C15 1.3879(16) .
C14 C19 1.4083(16) .
C15 H15 0.9500 .
C15 C16 1.3924(17) .
C2 C3 1.3961(17) .
C2 C7 1.3983(17) .
C45 H45 0.9500 .
C45 C46 1.3935(17) .
C38 C43 1.4013(16) .
C38 C39 1.3982(16) .
C26 C27 1.3980(17) .
C26 C31 1.4010(17) .
C8 C13 1.3913(16) .
C8 C9 1.4018(16) .
C19 H19 0.9500 .
C19 C18 1.3850(17) .
C33 H33 0.9500 .
C33 C34 1.3866(17) .
C13 H13 0.9500 .
C13 C12 1.3923(17) .
C49 H49 0.9500 .
C49 C48 1.3860(17) .
C43 H43 0.9500 .
C43 C42 1.3896(17) .
C20 C25 1.4004(16) .
C20 C21 1.3968(17) .
C18 H18 0.9500 .
C18 C17 1.3907(18) .
C37 H37 0.9500 .
C37 C36 1.3873(17) .
C25 H25 0.9500 .
C25 C24 1.3881(17) .
C39 H39 0.9500 .
C39 C40 1.3886(17) .
C48 H48 0.9500 .
C48 C47 1.3924(18) .
C3 H3 0.9500 .
C3 C4 1.3897(18) .
C30 H30 0.9500 .
C30 C31 1.3886(18) .
C30 C29 1.389(2) .
C27 H27 0.9500 .
C27 C28 1.3912(18) .
C22 H22 0.9500 .
C22 C21 1.3877(18) .
C22 C23 1.3879(19) .
C12 H12 0.9500 .
C12 C11 1.3874(18) .
C42 H42 0.9500 .
C42 C41 1.3896(19) .
C9 H9 0.9500 .
C9 C10 1.3851(17) .
C31 H31 0.9500 .
C34 H34 0.9500 .
C34 C35 1.3909(18) .
C40 H40 0.9500 .
C40 C41 1.3875(18) .
C21 H21 0.9500 .
C11 H11 0.9500 .
C11 C10 1.3957(18) .
C41 H41 0.9500 .
C47 H47 0.9500 .
C47 C46 1.3874(18) .
C36 H36 0.9500 .
C36 C35 1.3890(18) .
C16 H16 0.9500 .
C16 C17 1.3866(18) .
C7 H7 0.9500 .
C7 C6 1.3913(18) .
C17 H17 0.9500 .
C46 H46 0.9500 .
C35 H35 0.9500 .
C24 H24 0.9500 .
C24 C23 1.3904(19) .
C10 H10 0.9500 .
C4 H4 0.9500 .
C4 C5 1.387(2) .
C53 C53 1.377(3) 2_565
C53 C54 1.372(2) .
C29 H29 0.9500 .
C29 C28 1.388(2) .
C23 H23 0.9500 .
C28 H28 0.9500 .
C5 H5 0.9500 .
C5 C6 1.387(2) .
C6 H6 0.9500 .
C55 C55 1.376(3) 2_565
C55 H55 0.9500 .
C55 C54 1.391(2) .
C54 H54 0.9500 .

loop_
_exptl_oxdiff_crystal_face_indexfrac_h
_exptl_oxdiff_crystal_face_indexfrac_k
_exptl_oxdiff_crystal_face_indexfrac_l
_exptl_oxdiff_crystal_face_x
_exptl_oxdiff_crystal_face_y
_exptl_oxdiff_crystal_face_z
-0.9998 -0.9986 0.0008 0.0617 -0.0776 -0.0082
0.9998 0.9986 -0.0008 -0.0617 0.0776 0.0082
0.9992 -0.9996 -0.0013 -0.0587 0.0238 -0.0768
-0.9992 0.9996 0.0013 0.0587 -0.0238 0.0768
4.9907 -7.9760 -10.0031 -0.8947 -0.4753 -0.2077
-5.9904 9.9785 8.0054 0.8306 0.3756 0.3877
2.9962 -15.9985 5.9907 0.2075 0.0299 -0.9648
-0.0003 -0.9991 -0.0002 0.0015 -0.0269 -0.0425
0.0003 0.9991 0.0002 -0.0015 0.0269 0.0425
